data_7223354
loop_
_publ_author_name
'Hidalgo, Paulina I.'
'Leal, Sergio'
'Jim\'enez, Claudio A.'
'V\"ohringer-Martinez, Esteban'
'Herrera, B\'arbara'
'Pas\'an, Jorge'
'Ruiz-P\'erez, Catalina'
'Bruce, Duncan W.'

_publ_section_title
;
 Extending the halogen-bonded supramolecular synthon concept to
 1,3,4-oxadiazole derivatives
;
_journal_issue 1
_journal_name_full CrystEngComm
_journal_page_first 42
_journal_paper_doi 10.1039/C5CE02154E
_journal_volume 18
_journal_year 2016
_chemical_formula_sum 'C29 H29 F3 I3 N3 O2'
_chemical_formula_weight 889.25
_chemical_name_systematic
;
 ?
;
_space_group_crystal_system triclinic
_space_group_IT_number 2
_space_group_name_Hall '-P 1'
_space_group_name_H-M_alt 'P -1'
_symmetry_space_group_name_Hall '-P 1'
_symmetry_space_group_name_H-M 'P -1'
_atom_sites_solution_hydrogens geom
_audit_creation_method SHELXL-97
_audit_update_record
;
2015-07-01 deposited with the CCDC.
2015-11-13 downloaded from the CCDC.
;
_cell_angle_alpha 78.982(8)
_cell_angle_beta 82.201(8)
_cell_angle_gamma 81.597(8)
_cell_formula_units_Z 2
_cell_length_a 10.4878(10)
_cell_length_b 12.3896(11)
_cell_length_c 12.7932(12)
_cell_measurement_reflns_used 5384
_cell_measurement_temperature 293(2)
_cell_measurement_theta_max 73.0490
_cell_measurement_theta_min 3.5320
_cell_volume 1604.2(3)
_computing_cell_refinement
;
CrysAlisPro, Agilent Technologies,
Version 1.171.36.24 (release 03-12-2012 CrysAlis171 .NET)
(compiled Dec  3 2012,18:21:49)
;
_computing_data_collection
;
CrysAlisPro, Agilent Technologies,
Version 1.171.36.24 (release 03-12-2012 CrysAlis171 .NET)
(compiled Dec  3 2012,18:21:49)
;
_computing_data_reduction
;
CrysAlisPro, Agilent Technologies,
Version 1.171.36.24 (release 03-12-2012 CrysAlis171 .NET)
(compiled Dec  3 2012,18:21:49)
;
_computing_structure_refinement 'SHELXL-2013 (Sheldrick, 2013)'
_computing_structure_solution 'SHELXS-2013 (Sheldrick, 2013)'
_diffrn_ambient_temperature 293(2)
_diffrn_detector_area_resol_mean 10.5953
_diffrn_measured_fraction_theta_full 0.999
_diffrn_measured_fraction_theta_max 0.968
_diffrn_measurement_device_type 'SuperNova, Dual, Cu at zero, Atlas'
_diffrn_radiation_monochromator mirror
_diffrn_radiation_source 'SuperNova (Cu) X-ray Source'
_diffrn_radiation_type 'Cu K\a'
_diffrn_radiation_wavelength 1.54184
_diffrn_reflns_av_R_equivalents 0.1237
_diffrn_reflns_av_unetI/netI 0.0960
_diffrn_reflns_laue_measured_fraction_full 0.999
_diffrn_reflns_laue_measured_fraction_max 0.968
_diffrn_reflns_limit_h_max 12
_diffrn_reflns_limit_h_min -12
_diffrn_reflns_limit_k_max 15
_diffrn_reflns_limit_k_min -14
_diffrn_reflns_limit_l_max 13
_diffrn_reflns_limit_l_min -15
_diffrn_reflns_number 14866
_diffrn_reflns_point_group_measured_fraction_full 0.999
_diffrn_reflns_point_group_measured_fraction_max 0.968
_diffrn_reflns_theta_full 67.684
_diffrn_reflns_theta_max 73.722
_diffrn_reflns_theta_min 3.542
_exptl_absorpt_coefficient_mu 23.357
_exptl_absorpt_correction_T_max 0.294
_exptl_absorpt_correction_T_min 0.018
_exptl_absorpt_correction_type gaussian
_exptl_absorpt_process_details
;
CrysAlisPro, Agilent Technologies,
Version 1.171.36.24 (release 03-12-2012 CrysAlis171 .NET)
(compiled Dec  3 2012,18:21:49)
Numerical absorption correction based on gaussian integration over
            a multifaceted crystal model
;
_exptl_crystal_colour colourless
_exptl_crystal_density_diffrn 1.841
_exptl_crystal_description prism
_exptl_crystal_F_000 852
_exptl_crystal_size_max 0.5606
_exptl_crystal_size_mid 0.5116
_exptl_crystal_size_min 0.3621
_refine_diff_density_max 3.576
_refine_diff_density_min -3.185
_refine_diff_density_rms 0.439
_refine_ls_extinction_method none
_refine_ls_goodness_of_fit_ref 1.277
_refine_ls_hydrogen_treatment constr
_refine_ls_matrix_type full
_refine_ls_number_parameters 361
_refine_ls_number_reflns 6265
_refine_ls_number_restraints 0
_refine_ls_restrained_S_all 1.277
_refine_ls_R_factor_all 0.1489
_refine_ls_R_factor_gt 0.1410
_refine_ls_shift/su_max 0.000
_refine_ls_shift/su_mean 0.000
_refine_ls_structure_factor_coef Fsqd
_refine_ls_weighting_details 'w=1/[\s^2^(Fo^2^)+(0.2000P)^2^] where P=(Fo^2^+2Fc^2^)/3'
_refine_ls_weighting_scheme calc
_refine_ls_wR_factor_gt 0.3318
_refine_ls_wR_factor_ref 0.3535
_reflns_Friedel_coverage 0.000
_reflns_number_gt 4890
_reflns_number_total 6265
_reflns_threshold_expression 'I > 2\s(I)'
_cod_data_source_file c5ce02154e2.cif
_cod_data_source_block compound_5
_cod_depositor_comments 'Adding full bibliography for 7223353--7223358.cif.'
_cod_database_code 7223354
_shelx_space_group_comment
;
The symmetry employed for this shelxl refinement is uniquely defined
by the following loop, which should always be used as a source of
symmetry information in preference to the above space-group names.
They are only intended as comments.
;

loop_
_space_group_symop_operation_xyz
'x, y, z'
'-x, -y, -z'

loop_
_atom_site_label
_atom_site_type_symbol
_atom_site_fract_x
_atom_site_fract_y
_atom_site_fract_z
_atom_site_U_iso_or_equiv
_atom_site_adp_type
_atom_site_occupancy
_atom_site_site_symmetry_order
_atom_site_calc_flag
_atom_site_refinement_flags_posn
_atom_site_refinement_flags_adp
C1 C 0.0310(13) 0.2159(10) 0.1347(10) 0.072(3) Uani 1 1 d . .
C2 C 0.0856(14) 0.2599(9) 0.2089(10) 0.073(3) Uani 1 1 d . .
C3 C 0.1878(14) 0.2057(11) 0.2646(9) 0.072(3) Uani 1 1 d . .
C4 C 0.2273(12) 0.0961(10) 0.2509(9) 0.070(3) Uani 1 1 d . .
C5 C 0.1718(13) 0.0514(9) 0.1795(9) 0.069(2) Uani 1 1 d . .
C6 C 0.0756(16) 0.1115(11) 0.1258(12) 0.081(3) Uani 1 1 d . .
C7 C 0.4552(18) 0.2981(15) 0.5863(14) 0.093(4) Uani 1 1 d . .
H7 H 0.4753 0.2294 0.5649 0.112 Uiso 1 1 calc R U
C8 C 0.5187(16) 0.3179(12) 0.6687(13) 0.084(3) Uani 1 1 d . .
H8 H 0.5790 0.2634 0.7011 0.100 Uiso 1 1 calc R U
C9 C 0.4909(12) 0.4188(9) 0.7013(9) 0.066(2) Uani 1 1 d . .
C10 C 0.3969(16) 0.4946(13) 0.6512(15) 0.091(4) Uani 1 1 d . .
H10 H 0.3718 0.5629 0.6728 0.109 Uiso 1 1 calc R U
C11 C 0.342(2) 0.4682(19) 0.5701(16) 0.108(6) Uani 1 1 d . .
H11 H 0.2817 0.5217 0.5361 0.130 Uiso 1 1 calc R U
C12 C 0.5570(13) 0.4409(8) 0.7859(9) 0.067(2) Uani 1 1 d . .
C13 C 0.6135(12) 0.5327(10) 0.8925(9) 0.067(2) Uani 1 1 d . .
C14 C 0.6166(11) 0.6270(10) 0.9442(9) 0.065(2) Uani 1 1 d . .
C15 C 0.7050(14) 0.6196(10) 1.0173(12) 0.076(3) Uani 1 1 d . .
H15 H 0.7616 0.5548 1.0321 0.091 Uiso 1 1 calc R U
C16 C 0.7101(14) 0.7057(11) 1.0679(12) 0.079(3) Uani 1 1 d . .
H16 H 0.7667 0.6982 1.1195 0.095 Uiso 1 1 calc R U
C17 C 0.6313(14) 0.8043(10) 1.0425(10) 0.073(3) Uani 1 1 d . .
C18 C 0.5459(14) 0.8135(10) 0.9674(10) 0.074(3) Uani 1 1 d . .
H18 H 0.4933 0.8800 0.9498 0.089 Uiso 1 1 calc R U
C19 C 0.5375(13) 0.7269(9) 0.9186(10) 0.071(3) Uani 1 1 d . .
H19 H 0.4792 0.7342 0.8683 0.085 Uiso 1 1 calc R U
C20 C 0.7177(18) 0.8893(12) 1.1664(12) 0.086(3) Uani 1 1 d . .
H20A H 0.8078 0.8775 1.1368 0.103 Uiso 1 1 calc R U
H20B H 0.7010 0.8281 1.2241 0.103 Uiso 1 1 calc R U
C21 C 0.6909(19) 0.9963(13) 1.2076(14) 0.091(4) Uani 1 1 d . .
H21A H 0.5999 1.0093 1.2342 0.110 Uiso 1 1 calc R U
H21B H 0.7106 1.0569 1.1502 0.110 Uiso 1 1 calc R U
C22 C 0.775(2) 0.9910(14) 1.2981(13) 0.093(4) Uani 1 1 d . .
H22A H 0.8652 0.9752 1.2717 0.111 Uiso 1 1 calc R U
H22B H 0.7530 0.9312 1.3559 0.111 Uiso 1 1 calc R U
C24 C 0.753(2) 1.1023(15) 1.3419(15) 0.099(5) Uani 1 1 d . .
H24A H 0.7688 1.1631 1.2834 0.119 Uiso 1 1 calc R U
H24B H 0.6641 1.1155 1.3735 0.119 Uiso 1 1 calc R U
C25 C 0.8437(19) 1.0979(13) 1.4249(13) 0.090(4) Uani 1 1 d . .
H25A H 0.9322 1.0797 1.3940 0.108 Uiso 1 1 calc R U
H25B H 0.8246 1.0392 1.4846 0.108 Uiso 1 1 calc R U
C26 C 0.8334(17) 1.2065(14) 1.4667(14) 0.089(4) Uani 1 1 d . .
H26A H 0.7457 1.2237 1.4998 0.107 Uiso 1 1 calc R U
H26B H 0.8501 1.2657 1.4069 0.107 Uiso 1 1 calc R U
C27 C 0.9296(17) 1.2016(12) 1.5491(14) 0.088(4) Uani 1 1 d . .
H27A H 0.9106 1.1439 1.6098 0.105 Uiso 1 1 calc R U
H27B H 1.0167 1.1814 1.5166 0.105 Uiso 1 1 calc R U
C28 C 0.9253(17) 1.3088(14) 1.5890(15) 0.090(4) Uani 1 1 d . .
H28A H 0.9414 1.3669 1.5280 0.108 Uiso 1 1 calc R U
H28B H 0.8388 1.3277 1.6233 0.108 Uiso 1 1 calc R U
C29 C 1.0155(17) 1.3066(14) 1.6622(16) 0.095(4) Uani 1 1 d . .
H29A H 1.1021 1.2916 1.6262 0.114 Uiso 1 1 calc R U
H29B H 1.0028 1.2453 1.7207 0.114 Uiso 1 1 calc R U
C30 C 1.009(3) 1.4103(14) 1.7090(19) 0.115(6) Uani 1 1 d . .
H30A H 1.0733 1.3999 1.7581 0.172 Uiso 1 1 calc R U
H30B H 0.9246 1.4257 1.7462 0.172 Uiso 1 1 calc R U
H30C H 1.0258 1.4714 1.6524 0.172 Uiso 1 1 calc R U
F1 F 0.0448(12) 0.3674(7) 0.2212(10) 0.106(3) Uani 1 1 d . .
F2 F 0.3233(9) 0.0388(8) 0.3042(8) 0.089(2) Uani 1 1 d . .
F3 F 0.0267(10) 0.0669(7) 0.0555(8) 0.095(2) Uani 1 1 d . .
I1 I -0.11270(10) 0.31030(7) 0.04600(8) 0.0898(4) Uani 1 1 d . .
I2 I 0.26448(9) 0.27720(8) 0.37351(6) 0.0834(4) Uani 1 1 d . .
I3 I 0.24318(11) -0.11139(7) 0.15326(8) 0.0877(4) Uani 1 1 d . .
N1 N 0.3674(14) 0.3716(15) 0.5365(11) 0.098(4) Uani 1 1 d . .
N2 N 0.6451(13) 0.3752(9) 0.8379(9) 0.078(3) Uani 1 1 d . .
N3 N 0.6797(12) 0.4363(9) 0.9078(10) 0.079(3) Uani 1 1 d . .
O1 O 0.5291(8) 0.5407(6) 0.8171(6) 0.0657(16) Uani 1 1 d . .
O2 O 0.6355(12) 0.8953(8) 1.0860(9) 0.089(3) Uani 1 1 d . .

loop_
_atom_site_aniso_label
_atom_site_aniso_U_11
_atom_site_aniso_U_22
_atom_site_aniso_U_33
_atom_site_aniso_U_23
_atom_site_aniso_U_13
_atom_site_aniso_U_12
C1 0.092(7) 0.062(6) 0.071(6) -0.018(5) -0.032(5) -0.007(5)
C2 0.106(8) 0.049(5) 0.073(6) -0.025(4) -0.023(6) -0.005(5)
C3 0.099(7) 0.072(6) 0.056(5) -0.022(5) -0.021(5) -0.018(5)
C4 0.082(6) 0.071(6) 0.066(6) -0.011(5) -0.028(5) -0.025(5)
C5 0.098(7) 0.057(5) 0.060(5) -0.025(4) -0.018(5) -0.011(5)
C6 0.109(9) 0.060(6) 0.078(7) -0.010(5) -0.030(7) -0.011(6)
C7 0.116(10) 0.085(9) 0.096(9) -0.037(7) -0.040(8) -0.018(8)
C8 0.106(9) 0.063(6) 0.090(8) -0.025(6) -0.034(7) 0.000(6)
C9 0.081(6) 0.060(5) 0.064(5) -0.016(4) -0.013(5) -0.021(4)
C10 0.108(9) 0.069(7) 0.106(10) -0.030(7) -0.045(8) 0.003(6)
C11 0.134(13) 0.106(12) 0.093(10) -0.028(9) -0.061(10) 0.012(10)
C12 0.094(7) 0.047(4) 0.066(6) -0.015(4) -0.023(5) -0.006(4)
C13 0.078(6) 0.068(6) 0.060(5) -0.014(4) -0.026(5) -0.012(5)
C14 0.076(5) 0.064(5) 0.061(5) -0.018(4) -0.013(5) -0.015(4)
C15 0.096(7) 0.058(5) 0.085(7) -0.030(5) -0.027(6) -0.004(5)
C16 0.098(8) 0.063(6) 0.091(8) -0.029(6) -0.041(7) -0.012(5)
C17 0.097(7) 0.061(5) 0.066(6) -0.021(5) -0.016(5) -0.008(5)
C18 0.102(8) 0.059(5) 0.067(6) -0.018(4) -0.025(6) -0.007(5)
C19 0.090(7) 0.054(5) 0.076(6) -0.016(4) -0.031(6) -0.007(5)
C20 0.117(10) 0.073(7) 0.080(7) -0.026(6) -0.027(7) -0.015(7)
C21 0.123(11) 0.070(7) 0.090(9) -0.029(6) -0.027(8) -0.010(7)
C22 0.135(12) 0.080(8) 0.075(7) -0.026(6) -0.027(8) -0.022(8)
C24 0.135(13) 0.083(9) 0.097(10) -0.047(8) -0.031(10) -0.009(9)
C25 0.125(11) 0.073(7) 0.081(8) -0.034(6) -0.022(8) -0.004(7)
C26 0.110(10) 0.086(9) 0.085(8) -0.041(7) -0.010(7) -0.025(8)
C27 0.112(10) 0.070(7) 0.093(9) -0.024(6) -0.025(8) -0.022(7)
C28 0.104(9) 0.079(8) 0.092(9) -0.027(7) -0.028(8) 0.000(7)
C29 0.107(9) 0.080(8) 0.116(12) -0.041(8) -0.046(9) -0.004(7)
C30 0.168(17) 0.067(8) 0.126(14) -0.023(8) -0.065(13) -0.021(9)
F1 0.153(8) 0.055(4) 0.124(7) -0.041(4) -0.054(6) 0.008(4)
F2 0.100(5) 0.082(5) 0.090(5) -0.016(4) -0.041(4) 0.001(4)
F3 0.135(7) 0.068(4) 0.097(5) -0.034(4) -0.053(5) -0.002(4)
I1 0.1193(7) 0.0659(5) 0.0938(6) -0.0217(4) -0.0521(5) 0.0043(4)
I2 0.1072(7) 0.0891(6) 0.0681(5) -0.0246(4) -0.0262(4) -0.0291(5)
I3 0.1199(7) 0.0618(5) 0.0843(6) -0.0233(4) -0.0236(5) 0.0040(4)
N1 0.107(8) 0.125(11) 0.083(7) -0.038(7) -0.039(7) -0.029(8)
N2 0.113(7) 0.061(5) 0.073(6) -0.024(4) -0.042(5) -0.007(5)
N3 0.108(7) 0.062(5) 0.078(6) -0.025(4) -0.042(6) 0.001(5)
O1 0.086(4) 0.055(3) 0.064(4) -0.019(3) -0.025(3) -0.011(3)
O2 0.127(7) 0.067(5) 0.086(6) -0.028(4) -0.044(5) -0.009(5)

loop_
_atom_type_symbol
_atom_type_description
_atom_type_scat_dispersion_real
_atom_type_scat_dispersion_imag
_atom_type_scat_source
C C 0.0181 0.0091 'International Tables Vol C Tables 4.2.6.8 and 6.1.1.4'
H H 0.0000 0.0000 'International Tables Vol C Tables 4.2.6.8 and 6.1.1.4'
F F 0.0727 0.0534 'International Tables Vol C Tables 4.2.6.8 and 6.1.1.4'
I I -0.3257 6.8362 'International Tables Vol C Tables 4.2.6.8 and 6.1.1.4'
N N 0.0311 0.0180 'International Tables Vol C Tables 4.2.6.8 and 6.1.1.4'
O O 0.0492 0.0322 'International Tables Vol C Tables 4.2.6.8 and 6.1.1.4'

loop_
_geom_angle_atom_site_label_1
_geom_angle_atom_site_label_2
_geom_angle_atom_site_label_3
_geom_angle
C6 C1 C2 115.8(12)
C6 C1 I1 123.1(10)
C2 C1 I1 121.1(9)
F1 C2 C3 116.5(11)
F1 C2 C1 118.8(12)
C3 C2 C1 124.4(11)
C2 C3 C4 115.4(10)
C2 C3 I2 122.2(9)
C4 C3 I2 122.2(9)
F2 C4 C5 121.5(12)
F2 C4 C3 118.2(10)
C5 C4 C3 120.2(11)
C6 C5 C4 120.3(12)
C6 C5 I3 120.6(9)
C4 C5 I3 119.0(10)
C1 C6 F3 117.6(13)
C1 C6 C5 123.5(13)
F3 C6 C5 118.8(12)
N1 C7 C8 124.0(15)
C9 C8 C7 119.0(14)
C8 C9 C10 117.0(12)
C8 C9 C12 119.6(12)
C10 C9 C12 123.4(11)
C11 C10 C9 119.6(15)
N1 C11 C10 124.5(16)
N2 C12 O1 113.1(10)
N2 C12 C9 127.8(10)
O1 C12 C9 119.1(10)
N3 C13 O1 111.5(10)
N3 C13 C14 128.9(11)
O1 C13 C14 119.5(11)
C15 C14 C19 118.7(11)
C15 C14 C13 119.2(11)
C19 C14 C13 122.0(11)
C16 C15 C14 120.9(12)
C15 C16 C17 120.0(12)
O2 C17 C18 117.4(12)
O2 C17 C16 123.3(12)
C18 C17 C16 119.4(11)
C19 C18 C17 121.0(12)
C18 C19 C14 119.8(11)
O2 C20 C21 107.8(14)
C20 C21 C22 109.3(14)
C21 C22 C24 111.4(15)
C25 C24 C22 110.2(15)
C24 C25 C26 113.0(14)
C25 C26 C27 112.3(15)
C28 C27 C26 113.7(14)
C29 C28 C27 114.4(14)
C28 C29 C30 116.1(16)
C11 N1 C7 115.8(13)
C12 N2 N3 105.3(10)
C13 N3 N2 107.8(10)
C12 O1 C13 102.3(9)
C17 O2 C20 119.8(12)

loop_
_geom_bond_atom_site_label_1
_geom_bond_atom_site_label_2
_geom_bond_distance
C1 C6 1.330(19)
C1 C2 1.401(17)
C1 I1 2.090(12)
C2 F1 1.369(13)
C2 C3 1.39(2)
C3 C4 1.397(18)
C3 I2 2.087(11)
C4 F2 1.332(15)
C4 C5 1.383(15)
C5 C6 1.35(2)
C5 I3 2.118(11)
C6 F3 1.333(17)
C7 N1 1.33(3)
C7 C8 1.40(2)
C8 C9 1.371(18)
C9 C10 1.39(2)
C9 C12 1.449(16)
C10 C11 1.37(2)
C11 N1 1.33(3)
C12 N2 1.303(17)
C12 O1 1.352(13)
C13 N3 1.284(17)
C13 O1 1.376(13)
C13 C14 1.455(17)
C14 C15 1.386(18)
C14 C19 1.395(17)
C15 C16 1.360(16)
C16 C17 1.380(19)
C17 O2 1.358(15)
C17 C18 1.378(19)
C18 C19 1.359(17)
C20 O2 1.415(18)
C20 C21 1.494(19)
C21 C22 1.53(2)
C22 C24 1.56(2)
C24 C25 1.51(2)
C25 C26 1.525(19)
C26 C27 1.54(2)
C27 C28 1.50(2)
C28 C29 1.41(2)
C29 C30 1.51(2)
N2 N3 1.390(14)
